data_7051395
_journal_name_full 'New Journal of Chemistry'
_journal_paper_doi 10.1039/a808050j
_journal_year 1999
_chemical_formula_sum 'C13 H21 Li N2 O2'
_chemical_formula_weight 244.26
_space_group_IT_number 2
_symmetry_cell_setting triclinic
_symmetry_space_group_name_Hall '-P 1'
_symmetry_space_group_name_H-M 'P -1'
_cell_angle_alpha 98.18(4)
_cell_angle_beta 108.00(4)
_cell_angle_gamma 85.50(4)
_cell_formula_units_Z 8
_cell_length_a 12.753(6)
_cell_length_b 20.394(7)
_cell_length_c 11.090(6)
_cell_measurement_temperature 150(2)
_cell_volume 2713.7(22)
_diffrn_ambient_temperature 150(2)
_exptl_crystal_density_diffrn 1.196
_refine_ls_R_factor_obs 0.0571
_refine_ls_wR_factor_obs 0.1314
_cod_depositor_comments
;
The following automatic conversions were performed:
'_symmetry_cell_setting' value 'Triclinic' changed to 'triclinic'
according to '/home/saulius/struct/CIF-dictionaries/cif_core.dic'
dictionary named 'cif_core.dic' version 2.4.1 from 2010-06-29.

Automatic conversion script
Id: cif_fix_enum 1527 2010-12-29 10:47:43Z saulius 
;
_cod_database_code 7051395

loop_
_symmetry_equiv_pos_as_xyz
'x, y, z'
'-x, -y, -z'

loop_
_atom_site_aniso_label
_atom_site_aniso_U_11
_atom_site_aniso_U_22
_atom_site_aniso_U_33
_atom_site_aniso_U_23
_atom_site_aniso_U_13
_atom_site_aniso_U_12
Li1 0.036(2) 0.039(3) 0.035(2) 0.000(2) 0.018(2) -0.004(2)
Li2 0.055(3) 0.037(3) 0.033(2) 0.006(2) 0.021(2) -0.002(2)
Li3 0.036(2) 0.037(3) 0.047(3) 0.007(2) 0.020(2) -0.005(2)
Li4 0.042(2) 0.038(2) 0.033(2) 0.001(2) 0.020(2) 0.000(2)
N1 0.0449(13) 0.0388(13) 0.0494(15) 0.0127(11) 0.0274(12) 0.0042(11)
O1 0.0334(10) 0.0327(10) 0.0462(11) -0.0022(8) 0.0213(8) -0.0025(8)
O2 0.0496(12) 0.0557(13) 0.0580(13) 0.0119(11) 0.0378(11) 0.0039(10)
C1 0.0341(14) 0.0346(15) 0.039(2) 0.0004(12) 0.0185(12) -0.0043(11)
C2 0.044(2) 0.036(2) 0.042(2) 0.0058(13) 0.0222(13) 0.0034(12)
C3 0.045(2) 0.042(2) 0.050(2) 0.0064(14) 0.0273(14) 0.0106(13)
C4 0.0307(14) 0.046(2) 0.041(2) -0.0004(13) 0.0208(12) -0.0035(12)
C5 0.042(2) 0.036(2) 0.047(2) 0.0080(13) 0.0241(13) -0.0046(12)
C6 0.041(2) 0.0291(14) 0.057(2) 0.0038(13) 0.0273(14) 0.0009(12)
C7 0.0376(15) 0.0282(14) 0.050(2) 0.0011(12) 0.0275(13) -0.0046(12)
N2 0.049(2) 0.063(2) 0.056(2) 0.027(2) 0.0315(14) 0.0113(14)
C8 0.067(2) 0.059(2) 0.071(2) 0.030(2) 0.045(2) 0.025(2)
C9 0.037(3) 0.054(3) 0.034(3) 0.015(2) 0.007(2) 0.007(2)
C10 0.059(4) 0.065(4) 0.032(4) 0.016(3) 0.021(3) 0.007(3)
C11 0.048(5) 0.079(5) 0.054(5) 0.017(4) 0.012(3) -0.009(4)
N2' 0.049(2) 0.063(2) 0.056(2) 0.027(2) 0.0315(14) 0.0113(14)
C8' 0.067(2) 0.059(2) 0.071(2) 0.030(2) 0.045(2) 0.025(2)
C9' 0.060(5) 0.035(4) 0.028(4) 0.008(3) 0.015(4) 0.005(4)
C10' 0.061(7) 0.049(5) 0.033(7) 0.003(5) 0.026(5) 0.015(5)
C11' 0.056(9) 0.071(8) 0.043(7) 0.023(6) 0.017(5) -0.018(7)
C12 0.045(2) 0.058(2) 0.044(2) 0.0012(15) 0.0219(14) -0.0044(15)
C13 0.048(2) 0.063(2) 0.051(2) 0.009(2) 0.0296(15) -0.0077(15)
N3 0.0480(13) 0.0298(12) 0.0342(12) 0.0017(10) 0.0205(10) -0.0062(10)
N4 0.0392(13) 0.0324(12) 0.0452(14) 0.0051(10) 0.0204(11) -0.0031(10)
O3 0.0566(12) 0.0321(10) 0.0338(10) 0.0087(8) 0.0261(9) 0.0020(8)
O4 0.0486(13) 0.107(2) 0.0431(13) 0.0134(13) 0.0065(11) -0.0117(13)
C14 0.044(2) 0.0333(15) 0.0310(14) 0.0043(12) 0.0181(12) -0.0097(12)
C15 0.042(2) 0.037(2) 0.041(2) 0.0072(13) 0.0132(13) -0.0106(12)
C16 0.042(2) 0.050(2) 0.048(2) 0.0190(15) 0.0112(14) -0.0078(14)
C17 0.042(2) 0.071(2) 0.034(2) 0.014(2) 0.0114(13) -0.017(2)
C18 0.056(2) 0.060(2) 0.037(2) -0.0068(15) 0.0170(15) -0.025(2)
C19 0.055(2) 0.042(2) 0.040(2) 0.0019(13) 0.0222(15) -0.0137(14)
C20 0.049(2) 0.0288(14) 0.0309(14) 0.0008(11) 0.0206(12) -0.0006(12)
C21 0.053(2) 0.036(2) 0.045(2) 0.0149(13) 0.0157(14) -0.0011(13)
C22 0.057(2) 0.035(2) 0.052(2) 0.0115(14) 0.0297(15) -0.0066(13)
C23 0.042(2) 0.039(2) 0.073(2) 0.003(2) 0.026(2) -0.0070(13)
C24 0.052(2) 0.043(2) 0.056(2) -0.0058(15) 0.027(2) -0.0075(14)
C25 0.052(2) 0.048(2) 0.034(2) 0.0028(13) 0.0229(13) -0.0023(14)
C26 0.058(2) 0.109(3) 0.067(3) 0.044(2) 0.000(2) -0.009(2)
N5 0.0341(12) 0.0415(13) 0.0329(12) 0.0018(10) 0.0164(10) 0.0007(10)
N6 0.0343(13) 0.060(2) 0.046(2) 0.0062(13) 0.0104(11) -0.0012(12)
O5 0.0451(11) 0.0323(10) 0.0318(10) -0.0030(8) 0.0219(8) -0.0040(8)
O6 0.0448(12) 0.0565(13) 0.0406(12) -0.0066(10) 0.0042(9) -0.0051(10)
C27 0.0388(15) 0.0299(14) 0.0297(14) 0.0031(11) 0.0166(12) -0.0009(11)
C28 0.039(2) 0.0322(15) 0.038(2) -0.0017(12) 0.0192(13) 0.0009(12)
C29 0.0350(15) 0.038(2) 0.041(2) 0.0039(13) 0.0140(13) 0.0031(12)
C30 0.041(2) 0.041(2) 0.0308(15) 0.0008(12) 0.0130(12) -0.0086(13)
C31 0.055(2) 0.036(2) 0.041(2) -0.0098(13) 0.0124(14) 0.0020(14)
C32 0.045(2) 0.037(2) 0.040(2) -0.0019(13) 0.0118(13) 0.0084(13)
C33 0.0397(15) 0.0306(14) 0.0300(14) 0.0014(11) 0.0160(12) -0.0002(11)
C34 0.045(2) 0.061(2) 0.037(2) -0.0050(14) 0.0176(14) 0.0099(15)
C35 0.041(2) 0.073(2) 0.046(2) 0.016(2) 0.0254(14) 0.015(2)
C36 0.041(2) 0.090(3) 0.104(3) 0.017(3) 0.006(2) -0.007(2)
C37 0.057(2) 0.082(3) 0.050(2) 0.013(2) 0.019(2) 0.011(2)
C38 0.045(2) 0.053(2) 0.0307(15) 0.0048(13) 0.0156(13) -0.0066(13)
C39 0.040(2) 0.076(2) 0.038(2) 0.004(2) 0.0091(14) -0.006(2)
C40 0.0315(13) 0.0352(15) 0.0327(14) 0.0097(12) 0.0136(11) -0.0020(11)
N7 0.0408(13) 0.0397(13) 0.0336(12) 0.0032(10) 0.0157(10) -0.0123(10)
N8 0.058(2) 0.0439(14) 0.0367(14) 0.0031(11) 0.0226(12) -0.0126(12)
O7 0.0353(10) 0.0329(10) 0.0321(10) 0.0039(8) 0.0137(8) -0.0077(8)
O8 0.0515(12) 0.0530(13) 0.0558(13) 0.0033(10) 0.0355(10) -0.0145(10)
C41 0.041(2) 0.036(2) 0.042(2) 0.0120(12) 0.0238(13) 0.0020(12)
C42 0.041(2) 0.0337(15) 0.043(2) 0.0140(12) 0.0193(13) -0.0041(12)
C43 0.0372(15) 0.046(2) 0.037(2) 0.0114(13) 0.0198(12) -0.0060(12)
C44 0.054(2) 0.045(2) 0.047(2) -0.0036(14) 0.0320(15) -0.0084(14)
C45 0.045(2) 0.041(2) 0.040(2) 0.0018(13) 0.0207(13) -0.0128(13)
C46 0.0300(13) 0.0316(14) 0.0321(14) 0.0066(11) 0.0135(11) -0.0034(11)
C47 0.116(3) 0.041(2) 0.049(2) -0.0079(15) 0.045(2) -0.037(2)
C48 0.099(3) 0.066(2) 0.044(2) -0.013(2) 0.034(2) -0.048(2)
C49 0.082(3) 0.076(2) 0.047(2) 0.014(2) 0.033(2) 0.007(2)
C50 0.065(2) 0.051(2) 0.056(2) -0.004(2) 0.026(2) -0.004(2)
C51 0.043(2) 0.087(3) 0.045(2) 0.027(2) 0.0066(14) -0.022(2)
C52 0.045(2) 0.056(2) 0.055(2) 0.011(2) 0.0254(15) -0.0159(14)

loop_
_atom_site_label
_atom_site_type_symbol
_atom_site_fract_x
_atom_site_fract_y
_atom_site_fract_z
_atom_site_U_iso_or_equiv
_atom_site_thermal_displace_type
_atom_site_occupancy
_atom_site_calc_flag
_atom_site_refinement_flags
_atom_site_disorder_group
Li1 Li -1.0502(4) 0.2893(2) -0.8275(4) 0.0355(10) Uani 1 d . .
Li2 Li -0.8511(4) 0.2278(2) -0.7496(4) 0.0399(11) Uani 1 d . .
Li3 Li -0.9214(4) 0.3002(2) -0.5810(5) 0.0383(10) Uani 1 d . .
Li4 Li -1.0514(4) 0.1981(2) -0.6799(4) 0.0362(10) Uani 1 d . .
N1 N -1.2161(2) 0.32147(11) -0.8173(2) 0.0409(6) Uani 1 d . .
O1 O -1.07617(14) 0.29016(9) -0.6431(2) 0.0360(4) Uani 1 d . .
O2 O -1.4524(2) 0.34962(10) -0.3758(2) 0.0493(5) Uani 1 d . .
C1 C -1.2414(2) 0.33729(13) -0.5988(3) 0.0343(6) Uani 1 d . .
C2 C -1.3168(2) 0.38945(14) -0.5957(3) 0.0389(6) Uani 1 d . .
H2 H -1.3199(2) 0.42457(14) -0.6447(3) 0.047 Uiso 1 calc R .
C3 C -1.3876(2) 0.39174(14) -0.5234(3) 0.0429(7) Uani 1 d . .
H3 H -1.4392(2) 0.42794(14) -0.5229(3) 0.051 Uiso 1 calc R .
C4 C -1.3832(2) 0.34092(14) -0.4515(3) 0.0374(6) Uani 1 d . .
C5 C -1.3113(2) 0.28835(14) -0.4545(3) 0.0387(7) Uani 1 d . .
H5 H -1.3094(2) 0.25290(14) -0.4067(3) 0.046 Uiso 1 calc R .
C6 C -1.2407(2) 0.28712(13) -0.5286(3) 0.0396(7) Uani 1 d . .
H6 H -1.1904(2) 0.25035(13) -0.5305(3) 0.048 Uiso 1 calc R .
C7 C -1.1610(2) 0.33494(13) -0.6770(3) 0.0357(6) Uani 1 d . .
H7 H -1.1286(2) 0.37966(13) -0.6601(3) 0.043 Uiso 1 calc R .
N2 N -1.1297(2) 0.36570(14) -1.0017(3) 0.0514(7) Uani 0.62 d P 1
C8 C -1.2628(3) 0.3793(2) -0.8815(3) 0.0593(9) Uani 0.62 d P 1
H8A H -1.3425(3) 0.3840(2) -0.8897(3) 0.071 Uiso 0.62 calc PR 1
H8B H -1.2270(3) 0.4194(2) -0.8285(3) 0.071 Uiso 0.62 calc PR 1
C9 C -1.2490(4) 0.3750(3) -1.0058(4) 0.0422(11) Uani 0.62 d P 1
H9A H -1.2802(4) 0.4159(3) -1.0439(4) 0.051 Uiso 0.62 calc PR 1
H9B H -1.2906(4) 0.3372(3) -1.0614(4) 0.051 Uiso 0.62 calc PR 1
C10 C -1.1418(6) 0.3362(4) -1.1440(7) 0.050(2) Uani 0.62 d P 1
H10A H -1.1822(6) 0.2951(4) -1.1649(7) 0.060 Uiso 0.62 calc PR 1
H10B H -1.0685(6) 0.3268(4) -1.1547(7) 0.060 Uiso 0.62 calc PR 1
H10C H -1.1823(6) 0.3683(4) -1.2011(7) 0.060 Uiso 0.62 calc PR 1
C11 C -1.0740(7) 0.4224(6) -0.9720(9) 0.060(2) Uani 0.62 d P 1
H11A H -0.9974(7) 0.4123(6) -0.9713(9) 0.072 Uiso 0.62 calc PR 1
H11B H -1.0752(7) 0.4436(6) -0.8874(9) 0.072 Uiso 0.62 calc PR 1
H11C H -1.1089(7) 0.4525(6) -1.0357(9) 0.072 Uiso 0.62 calc PR 1
N2' N -1.1297(2) 0.36570(14) -1.0017(3) 0.0514(7) Uani 0.38 d P 2
C8' C -1.2628(3) 0.3793(2) -0.8815(3) 0.0593(9) Uani 0.38 d P 2
H8C H -1.3276(7) 0.3650(4) -0.9544(7) 0.071 Uiso 0.38 calc PR 2
H8D H -1.2903(7) 0.4112(4) -0.8212(7) 0.071 Uiso 0.38 calc PR 2
C9' C -1.1946(7) 0.4133(4) -0.9279(7) 0.041(2) Uani 0.38 d P 2
H9'1 H -1.1421(7) 0.4394(4) -0.8553(7) 0.049 Uiso 0.38 calc PR 2
H9'2 H -1.2405(7) 0.4447(4) -0.9850(7) 0.049 Uiso 0.38 calc PR 2
C10' C -1.1725(10) 0.3396(6) -1.1060(11) 0.046(3) Uani 0.38 d P 2
H10D H -1.1179(10) 0.3114(6) -1.1368(11) 0.056 Uiso 0.38 calc PR 2
H10E H -1.2033(10) 0.3734(6) -1.1632(11) 0.056 Uiso 0.38 calc PR 2
H10F H -1.2319(10) 0.3124(6) -1.1043(11) 0.056 Uiso 0.38 calc PR 2
C11' C -1.0364(11) 0.4138(9) -0.9992(14) 0.053(3) Uani 0.38 d P 2
H11D H -1.0030(11) 0.4344(9) -0.9114(14) 0.064 Uiso 0.38 calc PR 2
H11E H -1.0692(11) 0.4483(9) -1.0541(14) 0.064 Uiso 0.38 calc PR 2
H11F H -0.9796(11) 0.3882(9) -1.0304(14) 0.064 Uiso 0.38 calc PR 2
C12 C -1.2941(2) 0.2682(2) -0.8506(3) 0.0475(7) Uani 1 d . .
H12A H -1.3279(2) 0.2613(2) -0.9435(3) 0.057 Uiso 1 calc R .
H12B H -1.3516(2) 0.2803(2) -0.8089(3) 0.057 Uiso 1 calc R .
H12C H -1.2550(2) 0.2273(2) -0.8217(3) 0.057 Uiso 1 calc R .
C13 C -1.4646(3) 0.2945(2) -0.3169(3) 0.0501(8) Uani 1 d . .
H13A H -1.5155(3) 0.3069(2) -0.2662(3) 0.060 Uiso 1 calc R .
H13B H -1.3926(3) 0.2810(2) -0.2611(3) 0.060 Uiso 1 calc R .
H13C H -1.4942(3) 0.2576(2) -0.3829(3) 0.060 Uiso 1 calc R .
N3 N -0.9611(2) 0.15835(10) -0.5075(2) 0.0354(5) Uani 1 d . .
N4 N -1.1677(2) 0.10908(11) -0.6793(2) 0.0370(5) Uani 1 d . .
O3 O -0.8479(2) 0.21744(9) -0.5789(2) 0.0377(4) Uani 1 d . .
O4 O -0.4869(2) 0.11787(14) -0.0970(2) 0.0671(7) Uani 1 d . .
C14 C -0.7544(2) 0.14791(13) -0.4173(2) 0.0338(6) Uani 1 d . .
C15 C -0.7111(2) 0.08514(14) -0.3980(3) 0.0392(7) Uani 1 d . .
H15 H -0.7429(2) 0.04889(14) -0.4589(3) 0.047 Uiso 1 calc R .
C16 C -0.6225(2) 0.0727(2) -0.2925(3) 0.0455(7) Uani 1 d . .
H16 H -0.5943(2) 0.0287(2) -0.2822(3) 0.055 Uiso 1 calc R .
C17 C -0.5763(2) 0.1244(2) -0.2035(3) 0.0474(8) Uani 1 d . .
C18 C -0.6184(3) 0.1877(2) -0.2198(3) 0.0504(8) Uani 1 d . .
H18 H -0.5872(3) 0.2237(2) -0.1576(3) 0.061 Uiso 1 calc R .
C19 C -0.7056(2) 0.19969(15) -0.3257(3) 0.0438(7) Uani 1 d . .
H19 H -0.7328(2) 0.24389(15) -0.3362(3) 0.053 Uiso 1 calc R .
C20 C -0.8517(2) 0.16011(13) -0.5328(2) 0.0347(6) Uani 1 d . .
H20 H -0.8499(2) 0.12323(13) -0.6021(2) 0.042 Uiso 1 calc R .
C21 C -0.9955(2) 0.09236(14) -0.5043(3) 0.0432(7) Uani 1 d . .
H21A H -0.9677(2) 0.08082(14) -0.4159(3) 0.052 Uiso 1 calc R .
H21B H -0.9637(2) 0.05945(14) -0.5593(3) 0.052 Uiso 1 calc R .
C22 C -1.1203(2) 0.08992(14) -0.5509(3) 0.0440(7) Uani 1 d . .
H22A H -1.1420(2) 0.04438(14) -0.5508(3) 0.053 Uiso 1 calc R .
H22B H -1.1511(2) 0.11999(14) -0.4910(3) 0.053 Uiso 1 calc R .
C23 C -1.2868(2) 0.11777(15) -0.7082(3) 0.0493(8) Uani 1 d . .
H23A H -1.3045(2) 0.15132(15) -0.6442(3) 0.059 Uiso 1 calc R .
H23B H -1.3182(2) 0.07561(15) -0.7070(3) 0.059 Uiso 1 calc R .
H23C H -1.3181(2) 0.13223(15) -0.7931(3) 0.059 Uiso 1 calc R .
C24 C -1.1432(3) 0.05929(15) -0.7755(3) 0.0485(8) Uani 1 d . .
H24A H -1.0631(3) 0.05309(15) -0.7574(3) 0.058 Uiso 1 calc R .
H24B H -1.1752(3) 0.07399(15) -0.8601(3) 0.058 Uiso 1 calc R .
H24C H -1.1748(3) 0.01725(15) -0.7740(3) 0.058 Uiso 1 calc R .
C25 C -0.9655(2) 0.20255(15) -0.3930(3) 0.0426(7) Uani 1 d . .
H25A H -0.9421(2) 0.24660(15) -0.3971(3) 0.051 Uiso 1 calc R .
H25B H -0.9163(2) 0.18474(15) -0.3170(3) 0.051 Uiso 1 calc R .
H25C H -1.0412(2) 0.20594(15) -0.3881(3) 0.051 Uiso 1 calc R .
C26 C -0.4341(3) 0.0539(2) -0.0880(4) 0.0788(12) Uani 1 d . .
H26A H -0.3721(3) 0.0550(2) -0.0092(4) 0.095 Uiso 1 calc R .
H26B H -0.4068(3) 0.0407(2) -0.1617(4) 0.095 Uiso 1 calc R .
H26C H -0.4870(3) 0.0218(2) -0.0870(4) 0.095 Uiso 1 calc R .
N5 N -0.8915(2) 0.17258(11) -0.9373(2) 0.0351(5) Uani 1 d . .
N6 N -0.6684(2) 0.17578(13) -0.7724(2) 0.0475(6) Uani 1 d . .
O5 O -1.03177(14) 0.19442(8) -0.8429(2) 0.0346(4) Uani 1 d . .
O6 O -1.3062(2) 0.04965(10) -1.3837(2) 0.0504(5) Uani 1 d . .
C27 C -1.0772(2) 0.12200(12) -1.0418(2) 0.0314(6) Uani 1 d . .
C28 C -1.1737(2) 0.15687(13) -1.0876(3) 0.0355(6) Uani 1 d . .
H28 H -1.1875(2) 0.19733(13) -1.0399(3) 0.043 Uiso 1 calc R .
C29 C -1.2523(2) 0.13528(13) -1.2016(3) 0.0377(6) Uani 1 d . .
H29 H -1.3185(2) 0.16089(13) -1.2313(3) 0.045 Uiso 1 calc R .
C30 C -1.2339(2) 0.07677(14) -1.2712(3) 0.0372(6) Uani 1 d . .
C31 C -1.1376(2) 0.04077(14) -1.2264(3) 0.0460(7) Uani 1 d . .
H31 H -1.1242(2) 0.00020(14) -1.2741(3) 0.055 Uiso 1 calc R .
C32 C -1.0604(2) 0.06267(14) -1.1135(3) 0.0421(7) Uani 1 d . .
H32 H -0.9943(2) 0.03686(14) -1.0839(3) 0.051 Uiso 1 calc R .
C33 C -0.9906(2) 0.14672(13) -0.9162(2) 0.0325(6) Uani 1 d . .
H33 H -0.9650(2) 0.10815(13) -0.8666(2) 0.039 Uiso 1 calc R .
C34 C -0.8095(2) 0.1235(2) -0.9615(3) 0.0485(8) Uani 1 d . .
H34A H -0.8258(2) 0.1104(2) -1.0547(3) 0.058 Uiso 1 calc R .
H34B H -0.8124(2) 0.0835(2) -0.9216(3) 0.058 Uiso 1 calc R .
C35 C -0.6949(2) 0.1510(2) -0.9076(3) 0.0507(8) Uani 1 d . .
H35A H -0.6400(2) 0.1157(2) -0.9200(3) 0.061 Uiso 1 calc R .
H35B H -0.6897(2) 0.1874(2) -0.9554(3) 0.061 Uiso 1 calc R .
C36 C -0.5669(3) 0.2126(2) -0.7301(4) 0.0813(12) Uani 1 d . .
H36A H -0.5754(3) 0.2493(2) -0.7810(4) 0.098 Uiso 1 calc R .
H36B H -0.5054(3) 0.1829(2) -0.7412(4) 0.098 Uiso 1 calc R .
H36C H -0.5518(3) 0.2302(2) -0.6397(4) 0.098 Uiso 1 calc R .
C37 C -0.6541(3) 0.1224(2) -0.6964(3) 0.0624(9) Uani 1 d . .
H37A H -0.6363(3) 0.1404(2) -0.6060(3) 0.075 Uiso 1 calc R .
H37B H -0.5937(3) 0.0923(2) -0.7097(3) 0.075 Uiso 1 calc R .
H37C H -0.7224(3) 0.0981(2) -0.7218(3) 0.075 Uiso 1 calc R .
C38 C -0.9212(2) 0.21961(15) -1.0309(3) 0.0416(7) Uani 1 d . .
H38A H -0.9766(2) 0.25202(15) -1.0119(3) 0.050 Uiso 1 calc R .
H38B H -0.9515(2) 0.19580(15) -1.1166(3) 0.050 Uiso 1 calc R .
H38C H -0.8554(2) 0.24262(15) -1.0271(3) 0.050 Uiso 1 calc R .
C39 C -1.4017(2) 0.0868(2) -1.4396(3) 0.0523(8) Uani 1 d . .
H39A H -1.4451(2) 0.0616(2) -1.5190(3) 0.063 Uiso 1 calc R .
H39B H -1.3810(2) 0.1286(2) -1.4586(3) 0.063 Uiso 1 calc R .
H39C H -1.4459(2) 0.0962(2) -1.3804(3) 0.063 Uiso 1 calc R .
C40 C -0.7801(2) 0.40420(13) -0.7569(2) 0.0316(6) Uani 1 d . .
N7 N -0.8227(2) 0.37902(11) -0.5628(2) 0.0365(5) Uani 1 d . .
N8 N -0.8839(2) 0.38069(12) -0.3304(2) 0.0437(6) Uani 1 d . .
O7 O -0.90067(14) 0.31761(8) -0.7593(2) 0.0323(4) Uani 1 d . .
O8 O -0.5257(2) 0.46098(10) -0.8777(2) 0.0486(5) Uani 1 d . .
C41 C -0.7461(2) 0.46864(13) -0.7261(3) 0.0365(6) Uani 1 d . .
H41 H -0.7814(2) 0.49945(13) -0.6771(3) 0.044 Uiso 1 calc R .
C42 C -0.6617(2) 0.48997(14) -0.7643(3) 0.0366(6) Uani 1 d . .
H42 H -0.6397(2) 0.53462(14) -0.7418(3) 0.044 Uiso 1 calc R .
C43 C -0.6108(2) 0.44559(14) -0.8349(3) 0.0370(6) Uani 1 d . .
C44 C -0.6452(2) 0.38164(15) -0.8701(3) 0.0454(7) Uani 1 d . .
H44 H -0.6113(2) 0.35137(15) -0.9215(3) 0.054 Uiso 1 calc R .
C45 C -0.7290(2) 0.36111(14) -0.8310(3) 0.0398(7) Uani 1 d . .
H45 H -0.7517(2) 0.31666(14) -0.8554(3) 0.048 Uiso 1 calc R .
C46 C -0.8654(2) 0.37936(12) -0.7045(2) 0.0299(6) Uani 1 d . .
H46 H -0.9311(2) 0.41075(12) -0.7227(2) 0.036 Uiso 1 calc R .
C47 C -0.8410(3) 0.4412(2) -0.4877(3) 0.0632(10) Uani 1 d . .
H47A H -0.9178(3) 0.4579(2) -0.5241(3) 0.076 Uiso 1 calc R .
H47B H -0.7908(3) 0.4746(2) -0.4930(3) 0.076 Uiso 1 calc R .
C48 C -0.8213(3) 0.4326(2) -0.3488(3) 0.0661(10) Uani 1 d . .
H48A H -0.7418(3) 0.4227(2) -0.3095(3) 0.079 Uiso 1 calc R .
H48B H -0.8406(3) 0.4750(2) -0.3034(3) 0.079 Uiso 1 calc R .
C49 C -0.8408(3) 0.3656(2) -0.2001(3) 0.0650(10) Uani 1 d . .
H49A H -0.7625(3) 0.3522(2) -0.1820(3) 0.078 Uiso 1 calc R .
H49B H -0.8817(3) 0.3294(2) -0.1887(3) 0.078 Uiso 1 calc R .
H49C H -0.8490(3) 0.4050(2) -0.1414(3) 0.078 Uiso 1 calc R .
C50 C -0.9988(3) 0.4003(2) -0.3566(3) 0.0565(8) Uani 1 d . .
H50A H -1.0281(3) 0.4106(2) -0.4449(3) 0.068 Uiso 1 calc R .
H50B H -1.0069(3) 0.4397(2) -0.2979(3) 0.068 Uiso 1 calc R .
H50C H -1.0396(3) 0.3641(2) -0.3451(3) 0.068 Uiso 1 calc R .
C51 C -0.7103(2) 0.3539(2) -0.5213(3) 0.0564(9) Uani 1 d . .
H51A H -0.7022(2) 0.3123(2) -0.5747(3) 0.068 Uiso 1 calc R .
H51B H -0.6912(2) 0.3458(2) -0.4319(3) 0.068 Uiso 1 calc R .
H51C H -0.6609(2) 0.3864(2) -0.5292(3) 0.068 Uiso 1 calc R .
C52 C -0.4798(2) 0.5238(2) -0.8314(3) 0.0482(8) Uani 1 d . .
H52A H -0.4209(2) 0.5287(2) -0.8685(3) 0.058 Uiso 1 calc R .
H52B H -0.4495(2) 0.5278(2) -0.7381(3) 0.058 Uiso 1 calc R .
H52C H -0.5373(2) 0.5585(2) -0.8554(3) 0.058 Uiso 1 calc R .

loop_
_geom_bond_atom_site_label_1
_geom_bond_atom_site_label_2
_geom_bond_distance
_geom_bond_site_symmetry_2
_geom_bond_publ_flag
Li1 O5 1.921(5) . ?
Li1 O7 1.923(5) . ?
Li1 O1 2.168(5) . ?
Li1 N1 2.198(5) . ?
Li1 C7 2.542(5) . ?
Li1 N2' 2.566(5) . ?
Li1 N2 2.566(5) . ?
Li1 Li4 2.651(6) . ?
Li1 Li2 2.687(7) . ?
Li1 Li3 2.708(7) . ?
Li2 O7 1.898(5) . ?
Li2 O3 1.921(5) . ?
Li2 N5 2.151(5) . ?
Li2 O5 2.327(5) . ?
Li2 Li3 2.554(6) . ?
Li2 N6 2.554(5) . ?
Li2 C33 2.622(6) . ?
Li2 Li4 3.014(6) . ?
Li3 O3 1.865(5) . ?
Li3 O1 1.896(5) . ?
Li3 N7 2.068(5) . ?
Li3 O7 2.155(5) . ?
Li3 C46 2.531(5) . ?
Li3 Li4 2.657(6) . ?
Li4 O1 1.887(5) . ?
Li4 O5 1.890(5) . ?
Li4 N3 2.139(5) . ?
Li4 N4 2.435(5) . ?
Li4 O3 2.527(5) . ?
Li4 C20 2.689(5) . ?
N1 C8' 1.455(4) . ?
N1 C8 1.455(4) . ?
N1 C12 1.461(4) . ?
N1 C7 1.491(4) . ?
O1 C7 1.355(3) . ?
O2 C4 1.380(3) . ?
O2 C13 1.419(4) . ?
C1 C6 1.369(4) . ?
C1 C2 1.381(4) . ?
C1 C7 1.528(3) . ?
C2 C3 1.374(4) . ?
C3 C4 1.383(4) . ?
C4 C5 1.358(4) . ?
C5 C6 1.391(4) . ?
N2 C11 1.351(11) . ?
N2 C9 1.506(5) . ?
N2 C10 1.571(7) . ?
C8 C9 1.433(5) . ?
N2' C10' 1.183(11) . ?
N2' C9' 1.538(8) . ?
N2' C11' 1.590(14) . ?
C8' C9' 1.406(8) . ?
N3 C25 1.462(3) . ?
N3 C21 1.456(3) . ?
N3 C20 1.510(3) . ?
N4 C23 1.455(3) . ?
N4 C24 1.455(4) . ?
N4 C22 1.461(4) . ?
O3 C20 1.351(3) . ?
O4 C17 1.379(4) . ?
O4 C26 1.423(5) . ?
C14 C15 1.372(4) . ?
C14 C19 1.393(4) . ?
C14 C20 1.518(4) . ?
C15 C16 1.391(4) . ?
C16 C17 1.369(4) . ?
C17 C18 1.374(5) . ?
C18 C19 1.381(4) . ?
C21 C22 1.517(4) . ?
N5 C34 1.450(3) . ?
N5 C38 1.458(4) . ?
N5 C33 1.501(3) . ?
N6 C37 1.437(4) . ?
N6 C35 1.454(4) . ?
N6 C36 1.461(4) . ?
O5 C33 1.357(3) . ?
O6 C30 1.373(3) . ?
O6 C39 1.402(4) . ?
C27 C28 1.363(4) . ?
C27 C32 1.390(4) . ?
C27 C33 1.533(4) . ?
C28 C29 1.387(4) . ?
C29 C30 1.371(4) . ?
C30 C31 1.371(4) . ?
C31 C32 1.374(4) . ?
C34 C35 1.517(4) . ?
C40 C41 1.379(4) . ?
C40 C45 1.381(4) . ?
C40 C46 1.530(3) . ?
N7 C51 1.441(4) . ?
N7 C47 1.459(4) . ?
N7 C46 1.496(3) . ?
N8 C50 1.438(4) . ?
N8 C49 1.446(4) . ?
N8 C48 1.448(4) . ?
O7 C46 1.364(3) . ?
O8 C43 1.384(3) . ?
O8 C52 1.411(3) . ?
C41 C42 1.392(3) . ?
C42 C43 1.369(4) . ?
C43 C44 1.373(4) . ?
C44 C45 1.384(4) . ?
C47 C48 1.516(4) . ?
